data_4077276
loop_
_publ_author_name
'Ortmann, Dagmara A.'
'Gevert, Olaf'
'Laubender, Matthias'
'Werner, Helmut'

_publ_section_title
;
 Square-Planar Bis(triisopropylstibine)(olefin)iridium(I) Complexes and
 Their Rearrangement to (\h3-Allyl)hydridoiridium(III) Isomers
;
_journal_issue 9
_journal_name_full Organometallics
_journal_page_first 1776
_journal_paper_doi 10.1021/om001078r
_journal_volume 20
_journal_year 2001
_chemical_formula_sum 'C26 H56 Cl Ir Sb2'
_chemical_formula_weight 839.86
_chemical_name_systematic
; 
 ? 
;
_space_group_IT_number 62
_symmetry_cell_setting orthorhombic
_symmetry_Int_Tables_number 62
_symmetry_space_group_name_Hall '-P 2ac 2n'
_symmetry_space_group_name_H-M 'P n m a'
_atom_sites_solution_hydrogens geom
_atom_sites_solution_primary direct
_atom_sites_solution_secondary difmap
_audit_creation_method SHELXL
_cell_angle_alpha 90.00
_cell_angle_beta 90.00
_cell_angle_gamma 90.00
_cell_formula_units_Z 4
_cell_length_a 16.985(9)
_cell_length_b 20.150(9)
_cell_length_c 9.374(3)
_cell_measurement_reflns_used 25
_cell_measurement_temperature 293(2)
_cell_measurement_theta_max 25.00
_cell_measurement_theta_min 10.00
_cell_volume 3208(2)
_computing_cell_refinement 'CAD4 (Enraf-Nonius)'
_computing_data_collection 'CAD4 (Enraf-Nonius)'
_computing_data_reduction 'BEGIN (SDP)'
_computing_molecular_graphics 'ZORTEP (Zsolnai)'
_computing_structure_refinement 'SHELXL-97 (Sheldrick, 1997)'
_computing_structure_solution 'SHELXS-97 (Sheldrick, 1990)'
_diffrn_ambient_temperature 293(2)
_diffrn_measurement_device_type 'CAD4 (Enraf-Nonius)'
_diffrn_measurement_method Omega-Theta-Scans
_diffrn_radiation_monochromator graphite
_diffrn_radiation_source 'fine-focus sealed tube'
_diffrn_radiation_type MoK\a
_diffrn_radiation_wavelength 0.70930
_diffrn_reflns_av_R_equivalents 0.0355
_diffrn_reflns_av_sigmaI/netI 0.0545
_diffrn_reflns_limit_h_max 25
_diffrn_reflns_limit_h_min -4
_diffrn_reflns_limit_k_max 30
_diffrn_reflns_limit_k_min -23
_diffrn_reflns_limit_l_max 11
_diffrn_reflns_limit_l_min -4
_diffrn_reflns_number 6495
_diffrn_reflns_theta_max 31.89
_diffrn_reflns_theta_min 2.02
_diffrn_standards_decay_% 6.7
_diffrn_standards_interval_count 3600
_diffrn_standards_number 2
_exptl_absorpt_coefficient_mu 1.804
_exptl_absorpt_correction_T_max 100.00
_exptl_absorpt_correction_T_min 81.48
_exptl_absorpt_correction_type empirical
_exptl_crystal_colour colourless
_exptl_crystal_density_diffrn 1.739
_exptl_crystal_description prism
_exptl_crystal_F_000 1632
_exptl_crystal_size_max 0.40
_exptl_crystal_size_mid 0.30
_exptl_crystal_size_min 0.20
_refine_diff_density_max 1.157
_refine_diff_density_min -0.794
_refine_diff_density_rms 0.151
_refine_ls_extinction_method none
_refine_ls_goodness_of_fit_all 1.051
_refine_ls_goodness_of_fit_obs 1.003
_refine_ls_matrix_type full
_refine_ls_number_parameters 234
_refine_ls_number_reflns 4245
_refine_ls_number_restraints 42
_refine_ls_restrained_S_all 1.057
_refine_ls_restrained_S_obs 1.013
_refine_ls_R_factor_all 0.0820
_refine_ls_R_factor_obs 0.0407
_refine_ls_shift/esd_max 0.048
_refine_ls_shift/esd_mean 0.004
_refine_ls_structure_factor_coef Fsqd
_refine_ls_weighting_details 'calc w=1/[\s^2^(Fo^2^)+(0.0395P)^2^+9.2263P] where P=(Fo^2^+2Fc^2^)/3'
_refine_ls_wR_factor_all 0.1136
_refine_ls_wR_factor_obs 0.0864
_reflns_number_observed 2770
_reflns_number_total 4245
_reflns_observed_criterion >2sigma(I)
_cod_data_source_file om001078r.cif
_cod_data_source_block 5a
_cod_original_cell_volume 3208.1(24)
_cod_original_sg_symbol_H-M Pnma
_cod_database_code 4077276

loop_
_symmetry_equiv_pos_as_xyz
'x, y, z'
'-x+1/2, y+1/2, z+1/2'
'x, -y+1/2, z'
'-x+1/2, -y, z+1/2'
'-x, -y, -z'
'x-1/2, -y-1/2, -z-1/2'
'-x, y-1/2, -z'
'x-1/2, y, -z-1/2'

loop_
_atom_site_aniso_label
_atom_site_aniso_U_11
_atom_site_aniso_U_22
_atom_site_aniso_U_33
_atom_site_aniso_U_23
_atom_site_aniso_U_13
_atom_site_aniso_U_12
Ir 0.0377(2) 0.0467(2) 0.0429(3) 0.000 -0.0010(2) 0.000
Cl 0.064(2) 0.110(3) 0.052(2) 0.000 0.011(2) 0.000
C1 0.034(5) 0.099(9) 0.051(7) 0.000 -0.013(5) 0.000
C2 0.060(4) 0.061(5) 0.074(6) 0.016(5) -0.028(5) -0.011(4)
C3 0.079(6) 0.065(5) 0.072(6) -0.017(5) -0.021(5) 0.006(4)
C4 0.087(6) 0.093(7) 0.064(6) -0.018(6) -0.020(5) -0.014(6)
C5 0.079(9) 0.091(10) 0.070(9) 0.000 -0.025(8) 0.000
Sb 0.045(2) 0.050(2) 0.083(4) -0.009(3) -0.004(3) -0.001(2)
C10 0.067(11) 0.178(30) 0.064(11) 0.046(19) 0.005(17) -0.035(21)
C11 0.085(10) 0.062(9) 0.114(18) -0.017(14) 0.032(20) 0.005(13)
C12 0.111(19) 0.128(26) 0.068(10) -0.008(19) 0.035(15) -0.067(17)
C13 0.056(13) 0.236(28) 0.077(20) 0.016(24) 0.031(13) -0.012(24)
C14 0.155(26) 0.156(27) 0.044(11) 0.019(17) 0.022(17) -0.087(21)
C15 0.051(11) 0.148(22) 0.236(47) -0.106(28) -0.026(18) 0.047(14)
C16 0.126(18) 0.055(8) 0.280(51) 0.052(20) -0.015(28) 0.042(13)
C17 0.122(15) 0.118(19) 0.051(15) -0.010(18) 0.014(15) -0.057(16)
C18 0.123(16) 0.246(41) 0.069(9) 0.008(27) 0.008(18) -0.052(26)
Sb' 0.049(2) 0.050(3) 0.047(2) -0.012(2) 0.004(2) -0.004(2)
C10' 0.094(12) 0.064(12) 0.055(10) -0.015(12) 0.036(14) -0.034(12)
C11' 0.071(10) 0.050(9) 0.167(26) -0.013(17) 0.014(25) 0.003(10)
C12' 0.066(12) 0.127(16) 0.051(9) -0.046(14) -0.005(12) -0.019(16)
C13' 0.040(8) 0.166(21) 0.140(25) -0.033(25) -0.021(13) 0.033(13)
C14' 0.120(22) 0.179(32) 0.048(9) -0.037(16) 0.023(16) -0.049(22)
C15' 0.057(12) 0.084(15) 0.212(43) -0.028(23) 0.022(19) 0.001(15)
C16' 0.078(12) 0.040(9) 0.472(82) -0.043(23) -0.082(28) 0.036(9)
C17' 0.070(12) 0.143(17) 0.047(14) 0.007(19) -0.013(12) -0.044(14)
C18' 0.107(17) 0.147(22) 0.043(8) -0.005(15) -0.013(13) 0.004(17)

loop_
_atom_site_label
_atom_site_type_symbol
_atom_site_fract_x
_atom_site_fract_y
_atom_site_fract_z
_atom_site_U_iso_or_equiv
_atom_site_thermal_displace_type
_atom_site_occupancy
_atom_site_calc_flag
_atom_site_refinement_flags
_atom_site_disorder_group
Ir Ir 0.19694(2) 0.7500 0.85372(5) 0.04243(13) Uani 1 d S .
Cl Cl 0.2694(2) 0.7500 0.6198(3) 0.0756(9) Uani 1 d S .
C1 C 0.3125(6) 0.7500 0.9378(13) 0.061(3) Uani 1 d S .
H1 H 0.3545(6) 0.7500 0.8743(13) 0.074 Uiso 1 calc SR .
C2 C 0.2817(5) 0.8107(4) 0.9844(10) 0.065(2) Uani 1 d . .
H2 H 0.2743(5) 0.8440(4) 0.9170(10) 0.078 Uiso 1 calc R .
C3 C 0.2595(6) 0.8257(5) 1.1387(10) 0.072(3) Uani 1 d . .
H3A H 0.2155(6) 0.7978(5) 1.1663(10) 0.087 Uiso 1 calc R .
H3B H 0.2425(6) 0.8716(5) 1.1458(10) 0.087 Uiso 1 calc R .
C4 C 0.3285(6) 0.8140(5) 1.2426(11) 0.081(3) Uani 1 d . .
H4A H 0.3652(6) 0.8505(5) 1.2319(11) 0.098 Uiso 1 calc R .
H4B H 0.3079(6) 0.8161(5) 1.3390(11) 0.098 Uiso 1 calc R .
C5 C 0.3741(8) 0.7500 1.2277(16) 0.080(4) Uani 1 d S .
H5A H 0.3993(8) 0.7500 1.1349(16) 0.096 Uiso 1 calc SR .
H5B H 0.4156(8) 0.7500 1.2989(16) 0.096 Uiso 1 calc SR .
Sb Sb 0.1202(7) 0.6493(6) 0.7628(10) 0.059(2) Uani 0.50 d PU 1
C10 C 0.0322(32) 0.6059(27) 0.8907(31) 0.103(9) Uani 0.50 d PU 1
H10 H 0.0053(32) 0.5696(27) 0.8409(31) 0.124 Uiso 0.50 calc PR 1
C11 C 0.1920(24) 0.5546(14) 0.7908(31) 0.087(6) Uani 0.50 d PU 1
H11 H 0.2079(24) 0.5593(14) 0.8908(31) 0.104 Uiso 0.50 calc PR 1
C12 C 0.0630(20) 0.6470(24) 0.5572(36) 0.102(8) Uani 0.50 d PU 1
H12 H 0.0454(20) 0.6920(24) 0.5332(36) 0.123 Uiso 0.50 calc PR 1
C13 C -0.0243(14) 0.6536(26) 0.9526(32) 0.123(10) Uani 0.50 d PU 1
H13A H -0.0569(14) 0.6714(26) 0.8783(32) 0.185 Uiso 0.50 calc PR 1
H13B H 0.0040(14) 0.6890(26) 0.9981(32) 0.185 Uiso 0.50 calc PR 1
H13C H -0.0566(14) 0.6313(26) 1.0216(32) 0.185 Uiso 0.50 calc PR 1
C14 C 0.0719(25) 0.5814(19) 1.0338(26) 0.118(9) Uani 0.50 d PU 1
H14A H 0.1082(25) 0.5461(19) 1.0131(26) 0.177 Uiso 0.50 calc PR 1
H14B H 0.0319(25) 0.5655(19) 1.0977(26) 0.177 Uiso 0.50 calc PR 1
H14C H 0.0996(25) 0.6176(19) 1.0775(26) 0.177 Uiso 0.50 calc PR 1
C15 C 0.2770(15) 0.5650(23) 0.7125(55) 0.145(16) Uani 0.50 d PU 1
H15A H 0.2942(15) 0.6099(23) 0.7255(55) 0.218 Uiso 0.50 calc PR 1
H15B H 0.2717(15) 0.5558(23) 0.6124(55) 0.218 Uiso 0.50 calc PR 1
H15C H 0.3149(15) 0.5352(23) 0.7534(55) 0.218 Uiso 0.50 calc PR 1
C16 C 0.1614(20) 0.4931(12) 0.7940(48) 0.154(16) Uani 0.50 d PU 1
H16A H 0.1138(20) 0.4934(12) 0.8491(48) 0.231 Uiso 0.50 calc PR 1
H16B H 0.1986(20) 0.4632(12) 0.8367(48) 0.231 Uiso 0.50 calc PR 1
H16C H 0.1501(20) 0.4788(12) 0.6985(48) 0.231 Uiso 0.50 calc PR 1
C17 C 0.0007(20) 0.6011(21) 0.5250(26) 0.097(7) Uani 0.50 d PU 1
H17A H -0.0417(20) 0.6072(21) 0.5913(26) 0.146 Uiso 0.50 calc PR 1
H17B H 0.0203(20) 0.5565(21) 0.5323(26) 0.146 Uiso 0.50 calc PR 1
H17C H -0.0179(20) 0.6089(21) 0.4297(26) 0.146 Uiso 0.50 calc PR 1
C18 C 0.1222(18) 0.6253(19) 0.4498(32) 0.146(13) Uani 0.50 d PU 1
H18A H 0.1698(18) 0.6504(19) 0.4622(32) 0.219 Uiso 0.50 calc PR 1
H18B H 0.1019(18) 0.6327(19) 0.3556(32) 0.219 Uiso 0.50 calc PR 1
H18C H 0.1332(18) 0.5790(19) 0.4625(32) 0.219 Uiso 0.50 calc PR 1
Sb' Sb 0.1180(7) 0.6477(6) 0.7720(9) 0.0490(14) Uani 0.50 d PU 2
C10' C 0.0282(33) 0.6109(17) 0.9266(30) 0.071(5) Uani 0.50 d PU 2
H10' H 0.0127(33) 0.5663(17) 0.8957(30) 0.085 Uiso 0.50 calc PR 2
C11' C 0.1899(23) 0.5663(12) 0.7039(38) 0.096(7) Uani 0.50 d PU 2
H11' H 0.2102(23) 0.5551(12) 0.7988(38) 0.115 Uiso 0.50 calc PR 2
C12' C 0.0409(17) 0.6573(24) 0.5824(31) 0.081(6) Uani 0.50 d PU 2
H12' H 0.0069(17) 0.6954(24) 0.6035(31) 0.098 Uiso 0.50 calc PR 2
C13' C -0.0465(13) 0.6605(23) 0.8950(40) 0.116(9) Uani 0.50 d PU 2
H13D H -0.0568(13) 0.6618(23) 0.7943(40) 0.173 Uiso 0.50 calc PR 2
H13E H -0.0342(13) 0.7044(23) 0.9281(40) 0.173 Uiso 0.50 calc PR 2
H13F H -0.0923(13) 0.6444(23) 0.9441(40) 0.173 Uiso 0.50 calc PR 2
C14' C 0.0521(24) 0.6061(20) 1.0771(28) 0.116(12) Uani 0.50 d PU 2
H14D H 0.0974(24) 0.5778(20) 1.0849(28) 0.174 Uiso 0.50 calc PR 2
H14E H 0.0096(24) 0.5879(20) 1.1321(28) 0.174 Uiso 0.50 calc PR 2
H14F H 0.0649(24) 0.6495(20) 1.1124(28) 0.174 Uiso 0.50 calc PR 2
C15' C 0.2520(14) 0.5691(18) 0.6474(53) 0.117(12) Uani 0.50 d PU 2
H15D H 0.2757(14) 0.6114(18) 0.6665(53) 0.176 Uiso 0.50 calc PR 2
H15E H 0.2454(14) 0.5638(18) 0.5463(53) 0.176 Uiso 0.50 calc PR 2
H15F H 0.2853(14) 0.5345(18) 0.6833(53) 0.176 Uiso 0.50 calc PR 2
C16' C 0.1444(15) 0.5051(11) 0.6840(57) 0.197(26) Uani 0.50 d PU 2
H16D H 0.0946(15) 0.5092(11) 0.7316(57) 0.295 Uiso 0.50 calc PR 2
H16E H 0.1730(15) 0.4683(11) 0.7235(57) 0.295 Uiso 0.50 calc PR 2
H16F H 0.1359(15) 0.4977(11) 0.5840(57) 0.295 Uiso 0.50 calc PR 2
C17' C -0.0166(16) 0.5950(22) 0.5815(24) 0.086(6) Uani 0.50 d PU 2
H17D H -0.0472(16) 0.5947(22) 0.6676(24) 0.130 Uiso 0.50 calc PR 2
H17E H 0.0138(16) 0.5549(22) 0.5757(24) 0.130 Uiso 0.50 calc PR 2
H17F H -0.0511(16) 0.5978(22) 0.5006(24) 0.130 Uiso 0.50 calc PR 2
C18' C 0.0910(15) 0.6795(14) 0.4403(25) 0.099(6) Uani 0.50 d PU 2
H18D H 0.1151(15) 0.7219(14) 0.4566(25) 0.148 Uiso 0.50 calc PR 2
H18E H 0.0561(15) 0.6824(14) 0.3599(25) 0.148 Uiso 0.50 calc PR 2
H18F H 0.1310(15) 0.6471(14) 0.4212(25) 0.148 Uiso 0.50 calc PR 2
H90 H 0.1567(102) 0.7500 0.9643(205) 0.148 Uiso 1 d S .

loop_
_atom_type_symbol
_atom_type_description
_atom_type_scat_dispersion_real
_atom_type_scat_dispersion_imag
_atom_type_scat_source
C C 0.0033 0.0016 'International Tables Vol C Tables 4.2.6.8 and 6.1.1.4'
H H 0.0000 0.0000 'International Tables Vol C Tables 4.2.6.8 and 6.1.1.4'
Cl Cl 0.1484 0.1585 'International Tables Vol C Tables 4.2.6.8 and 6.1.1.4'
Sb Sb -0.8160 1.5460 'International Tables Vol C Tables 4.2.6.8 and 6.1.1.4'
Ir Ir -2.0660 7.9900 'International Tables Vol C Tables 4.2.6.8 and 6.1.1.4'

loop_
_geom_angle_atom_site_label_1
_geom_angle_atom_site_label_2
_geom_angle_atom_site_label_3
_geom_angle
_geom_angle_site_symmetry_1
_geom_angle_site_symmetry_3
C1 Ir C2 37.2(3) . .
C1 Ir C2 37.2(3) . 3_565
C2 Ir C2 65.8(4) . 3_565
C1 Ir Cl 82.6(4) . .
C2 Ir Cl 99.3(3) . .
C2 Ir Cl 99.3(3) 3_565 .
C1 Ir Sb 126.7(3) . 3_565
C2 Ir Sb 94.4(3) . 3_565
C2 Ir Sb 159.7(3) 3_565 3_565
Cl Ir Sb 87.6(2) . 3_565
C1 Ir Sb 126.7(3) . .
C2 Ir Sb 159.7(3) . .
C2 Ir Sb 94.4(3) 3_565 .
Cl Ir Sb 87.6(2) . .
Sb Ir Sb 105.0(5) 3_565 .
C1 Ir Sb' 126.4(3) . 3_565
C2 Ir Sb' 93.4(3) . 3_565
C2 Ir Sb' 158.4(3) 3_565 3_565
Cl Ir Sb' 89.7(2) . 3_565
C1 Ir Sb' 126.4(3) . .
C2 Ir Sb' 158.4(3) . .
C2 Ir Sb' 93.4(3) 3_565 .
Cl Ir Sb' 89.7(2) . .
Sb' Ir Sb' 106.3(5) 3_565 .
C2 C1 C2 121.8(11) . 3_565
C2 C1 Ir 76.7(5) . .
C2 C1 Ir 76.7(5) 3_565 .
C1 C2 C3 124.2(9) . .
C1 C2 Ir 66.1(5) . .
C3 C2 Ir 117.8(6) . .
C2 C3 C4 112.4(8) . .
C5 C4 C3 117.5(9) . .
C4 C5 C4 117.2(12) 3_565 .
C12 Sb C10 100.3(15) . .
C12 Sb C11 109.0(15) . .
C10 Sb C11 88.1(18) . .
C12 Sb Ir 123.0(13) . .
C10 Sb Ir 120.1(13) . .
C11 Sb Ir 110.7(11) . .
C13 C10 C14 98.4(26) . .
C13 C10 Sb 114.5(33) . .
C14 C10 Sb 108.1(31) . .
C16 C11 C15 118.0(30) . .
C16 C11 Sb 124.6(29) . .
C15 C11 Sb 108.3(22) . .
C17 C12 C18 99.5(32) . .
C17 C12 Sb 122.2(25) . .
C18 C12 Sb 107.8(24) . .
C11' Sb' C10' 109.2(15) . .
C11' Sb' C12' 99.5(14) . .
C10' Sb' C12' 98.4(16) . .
C11' Sb' Ir 113.9(11) . .
C10' Sb' Ir 115.4(8) . .
C12' Sb' Ir 118.4(14) . .
C14' C10' C13' 115.2(28) . .
C14' C10' Sb' 117.1(34) . .
C13' C10' Sb' 102.1(22) . .
C15' C11' C16' 117.0(33) . .
C15' C11' Sb' 127.3(26) . .
C16' C11' Sb' 112.4(24) . .
C18' C12' C17' 121.9(24) . .
C18' C12' Sb' 111.6(17) . .
C17' C12' Sb' 107.3(24) . .

loop_
_geom_bond_atom_site_label_1
_geom_bond_atom_site_label_2
_geom_bond_distance
_geom_bond_site_symmetry_2
Ir C1 2.115(10) .
Ir C2 2.251(8) .
Ir C2 2.251(8) 3_565
Ir Cl 2.514(3) .
Ir Sb 2.557(12) 3_565
Ir Sb 2.557(12) .
Ir Sb' 2.576(11) 3_565
Ir Sb' 2.576(12) .
C1 C2 1.400(11) .
C1 C2 1.400(11) 3_565
C2 C3 1.525(13) .
C3 C4 1.542(12) .
C4 C5 1.511(12) .
C5 C4 1.511(12) 3_565
Sb C12 2.16(4) .
Sb C10 2.11(4) .
Sb C11 2.28(3) .
C10 C13 1.48(7) .
C10 C14 1.58(5) .
C11 C16 1.34(4) .
C11 C15 1.63(5) .
C12 C17 1.44(5) .
C12 C18 1.49(4) .
Sb' C11' 2.14(3) .
Sb' C10' 2.23(4) .
Sb' C12' 2.22(3) .
C10' C14' 1.47(5) .
C10' C13' 1.64(6) .
C11' C15' 1.18(5) .
C11' C16' 1.47(4) .
C12' C18' 1.64(4) .
C12' C17' 1.59(6) .

loop_
_geom_torsion_atom_site_label_1
_geom_torsion_atom_site_label_2
_geom_torsion_atom_site_label_3
_geom_torsion_atom_site_label_4
_geom_torsion
_geom_torsion_site_symmetry_1
_geom_torsion_site_symmetry_4
C2 Ir C1 C2 0.000(3) . .
C2 Ir C1 C2 -127.7(11) 3_565 .
Cl Ir C1 C2 116.1(6) . .
Sb Ir C1 C2 34.7(8) 3_565 .
Sb Ir C1 C2 -162.4(5) . .
Sb' Ir C1 C2 32.0(8) 3_565 .
Sb' Ir C1 C2 -159.7(5) . .
C2 Ir C1 C2 127.7(11) . 3_565
C2 Ir C1 C2 0.0 3_565 3_565
Cl Ir C1 C2 -116.1(6) . 3_565
Sb Ir C1 C2 162.4(5) 3_565 3_565
Sb Ir C1 C2 -34.7(8) . 3_565
Sb' Ir C1 C2 159.7(5) 3_565 3_565
Sb' Ir C1 C2 -32.0(8) . 3_565
C2 C1 C2 C3 43.5(15) 3_565 .
Ir C1 C2 C3 108.3(8) . .
C2 C1 C2 Ir -64.8(10) 3_565 .
Ir C1 C2 Ir 0.000(2) . .
C1 Ir C2 C1 0.000(3) . .
C2 Ir C2 C1 31.6(7) 3_565 .
Cl Ir C2 C1 -64.4(6) . .
Sb Ir C2 C1 -152.8(6) 3_565 .
Sb Ir C2 C1 44.4(12) . .
Sb' Ir C2 C1 -154.7(6) 3_565 .
Sb' Ir C2 C1 49.1(12) . .
C1 Ir C2 C3 -117.4(9) . .
C2 Ir C2 C3 -85.8(7) 3_565 .
Cl Ir C2 C3 178.1(6) . .
Sb Ir C2 C3 89.8(7) 3_565 .
Sb Ir C2 C3 -73.0(12) . .
Sb' Ir C2 C3 87.8(7) 3_565 .
Sb' Ir C2 C3 -68.3(12) . .
C1 C2 C3 C4 55.4(12) . .
Ir C2 C3 C4 134.1(7) . .
C2 C3 C4 C5 -47.0(13) . .
C3 C4 C5 C4 -58.5(17) . 3_565
C1 Ir Sb C12 -129.3(12) . .
C2 Ir Sb C12 -161.1(13) . .
C2 Ir Sb C12 -149.5(11) 3_565 .
Cl Ir Sb C12 -50.3(11) . .
Sb Ir Sb C12 36.6(12) 3_565 .
Sb' Ir Sb C12 38.8(11) 3_565 .
Sb' Ir Sb C12 146.1(134) . .
C1 Ir Sb C10 102.2(18) . .
C2 Ir Sb C10 70.4(21) . .
C2 Ir Sb C10 82.0(18) 3_565 .
Cl Ir Sb C10 -178.8(18) . .
Sb Ir Sb C10 -91.9(18) 3_565 .
Sb' Ir Sb C10 -89.8(18) 3_565 .
Sb' Ir Sb C10 17.5(126) . .
C1 Ir Sb C11 2.0(10) . .
C2 Ir Sb C11 -29.9(14) . .
C2 Ir Sb C11 -18.2(9) 3_565 .
Cl Ir Sb C11 80.9(8) . .
Sb Ir Sb C11 167.9(8) 3_565 .
Sb' Ir Sb C11 170.0(9) 3_565 .
Sb' Ir Sb C11 -82.7(129) . .
C12 Sb C10 C13 -89.9(28) . .
C11 Sb C10 C13 161.2(27) . .
Ir Sb C10 C13 48.3(31) . .
C12 Sb C10 C14 161.6(29) . .
C11 Sb C10 C14 52.6(30) . .
Ir Sb C10 C14 -60.3(35) . .
C12 Sb C11 C16 -62.6(35) . .
C10 Sb C11 C16 37.7(34) . .
Ir Sb C11 C16 159.3(31) . .
C12 Sb C11 C15 83.4(25) . .
C10 Sb C11 C15 -176.3(24) . .
Ir Sb C11 C15 -54.7(23) . .
C10 Sb C12 C17 -23.2(38) . .
C11 Sb C12 C17 68.3(34) . .
Ir Sb C12 C17 -159.7(29) . .
C10 Sb C12 C18 -137.2(31) . .
C11 Sb C12 C18 -45.7(32) . .
Ir Sb C12 C18 86.3(31) . .
C1 Ir Sb' C11' -26.5(12) . .
C2 Ir Sb' C11' -61.2(14) . .
C2 Ir Sb' C11' -45.2(11) 3_565 .
Cl Ir Sb' C11' 54.1(11) . .
Sb Ir Sb' C11' 141.5(11) 3_565 .
Sb Ir Sb' C11' 70.4(128) . .
Sb' Ir Sb' C11' 143.7(10) 3_565 .
C1 Ir Sb' C10' 100.9(17) . .
C2 Ir Sb' C10' 66.3(19) . .
C2 Ir Sb' C10' 82.2(16) 3_565 .
Cl Ir Sb' C10' -178.5(16) . .
Sb Ir Sb' C10' -91.0(16) 3_565 .
Sb Ir Sb' C10' -162.2(134) . .
Sb' Ir Sb' C10' -88.9(16) 3_565 .
C1 Ir Sb' C12' -143.0(9) . .
C2 Ir Sb' C12' -177.6(10) . .
C2 Ir Sb' C12' -161.7(9) 3_565 .
Cl Ir Sb' C12' -62.4(8) . .
Sb Ir Sb' C12' 25.1(8) 3_565 .
Sb Ir Sb' C12' -46.0(126) . .
Sb' Ir Sb' C12' 27.3(10) 3_565 .
C11' Sb' C10' C14' 85.1(28) . .
C12' Sb' C10' C14' -171.7(29) . .
Ir Sb' C10' C14' -44.7(33) . .
C11' Sb' C10' C13' -148.1(20) . .
C12' Sb' C10' C13' -44.9(22) . .
Ir Sb' C10' C13' 82.1(22) . .
C10' Sb' C11' C15' -163.0(41) . .
C12' Sb' C11' C15' 94.6(43) . .
Ir Sb' C11' C15' -32.4(44) . .
C10' Sb' C11' C16' 38.6(34) . .
C12' Sb' C11' C16' -63.8(32) . .
Ir Sb' C11' C16' 169.2(27) . .
C11' Sb' C12' C18' -64.8(28) . .
C10' Sb' C12' C18' -176.1(25) . .
Ir Sb' C12' C18' 59.0(26) . .
C11' Sb' C12' C17' 71.1(21) . .
C10' Sb' C12' C17' -40.1(22) . .
Ir Sb' C12' C17' -165.0(17) . .
